data_2231102
loop_
_publ_author_name
'Hou, Rui-Bin'
'Li, Dong-Feng'

_publ_section_title
;
 Methyl 3-(1<i>H</i>-indol-3-yl)propanoate
;
_journal_coeditor_code GK2396
_journal_issue 8
_journal_name_full 'Acta Crystallographica Section E'
_journal_page_first o2121
_journal_paper_doi 10.1107/S1600536811028595
_journal_volume 67
_journal_year 2011
_chemical_formula_iupac 'C12 H13 N O2'
_chemical_formula_moiety 'C12 H13 N O2'
_chemical_formula_sum 'C12 H13 N O2'
_chemical_formula_weight 203.23
_chemical_name_systematic
;
Methyl 3-(1<i>H</i>-indol-3-yl)propanoate
;
_space_group_IT_number 14
_symmetry_cell_setting monoclinic
_symmetry_space_group_name_Hall '-P 2ybc'
_symmetry_space_group_name_H-M 'P 1 21/c 1'
_atom_sites_solution_hydrogens geom
_atom_sites_solution_primary direct
_atom_sites_solution_secondary difmap
_audit_creation_method SHELXL-97
_cell_angle_alpha 90.00
_cell_angle_beta 111.27(3)
_cell_angle_gamma 90.00
_cell_formula_units_Z 4
_cell_length_a 6.893(5)
_cell_length_b 9.146(8)
_cell_length_c 18.052(10)
_cell_measurement_reflns_used 5849
_cell_measurement_temperature 296(2)
_cell_measurement_theta_max 27.44
_cell_measurement_theta_min 3.24
_cell_volume 1060.5(14)
_computing_cell_refinement 'RAPID-AUTO (Rigaku Corporation, 1998)'
_computing_data_collection 'RAPID-AUTO (Rigaku Corporation, 1998)'
_computing_data_reduction
;
CrystalStructure (MSC & Rigaku, 2002)
;
_computing_molecular_graphics
;
SHELXTL (Sheldrick, 2008)
and DIAMOND (Brandenburg & Berndt, 2001)
;
_computing_publication_material 'SHELXL97 (Sheldrick, 2008)'
_computing_structure_refinement 'SHELXL97 (Sheldrick, 2008)'
_computing_structure_solution 'SHELXS97 (Sheldrick, 2008)'
_diffrn_ambient_temperature 296(2)
_diffrn_measured_fraction_theta_full 0.996
_diffrn_measured_fraction_theta_max 0.996
_diffrn_measurement_device_type 'Rigaku R-AXIS RAPID'
_diffrn_measurement_method '\w scans'
_diffrn_radiation_monochromator graphite
_diffrn_radiation_source 'fine-focus sealed tube'
_diffrn_radiation_type MoK\a
_diffrn_radiation_wavelength 0.71073
_diffrn_reflns_av_R_equivalents 0.0482
_diffrn_reflns_av_sigmaI/netI 0.0393
_diffrn_reflns_limit_h_max 8
_diffrn_reflns_limit_h_min -8
_diffrn_reflns_limit_k_max 11
_diffrn_reflns_limit_k_min -11
_diffrn_reflns_limit_l_max 23
_diffrn_reflns_limit_l_min -23
_diffrn_reflns_number 10015
_diffrn_reflns_theta_full 27.47
_diffrn_reflns_theta_max 27.47
_diffrn_reflns_theta_min 3.22
_diffrn_standards_decay_% 0
_diffrn_standards_interval_count 0
_diffrn_standards_interval_time 0
_diffrn_standards_number 0
_exptl_absorpt_coefficient_mu 0.087
_exptl_absorpt_correction_T_max 0.9844
_exptl_absorpt_correction_T_min 0.9610
_exptl_absorpt_correction_type multi-scan
_exptl_absorpt_process_details '(ABSCOR; Higashi, 1995)'
_exptl_crystal_colour colorless
_exptl_crystal_density_diffrn 1.273
_exptl_crystal_density_method 'not measured'
_exptl_crystal_description block
_exptl_crystal_F_000 432
_exptl_crystal_size_max 0.46
_exptl_crystal_size_mid 0.19
_exptl_crystal_size_min 0.18
_refine_diff_density_max 0.157
_refine_diff_density_min -0.156
_refine_ls_extinction_coef 0.036(5)
_refine_ls_extinction_expression Fc^*^=kFc[1+0.001xFc^2^\l^3^/sin(2\q)]^-1/4^
_refine_ls_extinction_method SHELXL
_refine_ls_goodness_of_fit_ref 1.042
_refine_ls_hydrogen_treatment constr
_refine_ls_matrix_type full
_refine_ls_number_parameters 138
_refine_ls_number_reflns 2414
_refine_ls_number_restraints 1
_refine_ls_restrained_S_all 1.043
_refine_ls_R_factor_all 0.0891
_refine_ls_R_factor_gt 0.0515
_refine_ls_shift/su_max 0.000
_refine_ls_shift/su_mean 0.000
_refine_ls_structure_factor_coef Fsqd
_refine_ls_weighting_details 'calc w=1/[\s^2^(Fo^2^)+(0.0614P)^2^+0.1289P] where P=(Fo^2^+2Fc^2^)/3'
_refine_ls_weighting_scheme calc
_refine_ls_wR_factor_gt 0.1209
_refine_ls_wR_factor_ref 0.1379
_reflns_number_gt 1509
_reflns_number_total 2414
_reflns_threshold_expression >2sigma(I)
_cod_data_source_file gk2396.cif
_cod_data_source_block I
_cod_original_cell_volume 1060.5(13)
_cod_original_sg_symbol_H-M 'P 21/c'
_cod_database_code 2231102
_cod_database_fobs_code 2231102

loop_
_symmetry_equiv_pos_as_xyz
'x, y, z'
'-x, y+1/2, -z+1/2'
'-x, -y, -z'
'x, -y-1/2, z-1/2'

loop_
_atom_site_type_symbol
_atom_site_label
_atom_site_fract_x
_atom_site_fract_y
_atom_site_fract_z
_atom_site_U_iso_or_equiv
_atom_site_adp_type
_atom_site_calc_flag
_atom_site_refinement_flags
_atom_site_occupancy
_atom_site_symmetry_multiplicity
O O1 -0.1892(2) 0.69967(17) 0.43997(8) 0.0762(5) Uani d . 1 1
O O2 -0.3213(2) 0.88674(17) 0.48330(8) 0.0760(5) Uani d . 1 1
N N1 0.5979(2) 0.80147(17) 0.76433(8) 0.0566(4) Uani d D 1 1
H H1 0.6448 0.8259 0.8192 0.085 Uiso d RD 1 1
C C1 0.5726(3) 0.65764(19) 0.66104(9) 0.0469(4) Uani d . 1 1
C C2 0.6478(3) 0.5573(2) 0.61952(11) 0.0585(5) Uani d . 1 1
H H2 0.5628 0.5253 0.5693 0.070 Uiso calc R 1 1
C C3 0.8477(3) 0.5065(2) 0.65345(13) 0.0668(6) Uani d . 1 1
H H3 0.8984 0.4403 0.6258 0.080 Uiso calc R 1 1
C C4 0.9761(3) 0.5526(2) 0.72877(13) 0.0671(6) Uani d . 1 1
H H4 1.1109 0.5161 0.7507 0.080 Uiso calc R 1 1
C C5 0.9079(3) 0.6506(2) 0.77134(11) 0.0598(5) Uani d . 1 1
H H5 0.9941 0.6810 0.8217 0.072 Uiso calc R 1 1
C C6 0.7059(3) 0.70276(19) 0.73679(10) 0.0481(4) Uani d . 1 1
C C7 0.4000(3) 0.8150(2) 0.70877(10) 0.0546(5) Uani d . 1 1
H H7 0.2961 0.8736 0.7145 0.066 Uiso calc R 1 1
C C8 0.3779(3) 0.7306(2) 0.64415(9) 0.0491(5) Uani d . 1 1
C C9 0.1912(3) 0.7142(2) 0.56905(10) 0.0606(5) Uani d . 1 1
H H9A 0.1467 0.6129 0.5639 0.073 Uiso calc R 1 1
H H9B 0.2316 0.7372 0.5242 0.073 Uiso calc R 1 1
C C10 0.0095(3) 0.8096(2) 0.56507(10) 0.0558(5) Uani d . 1 1
H H10A -0.0319 0.7868 0.6097 0.067 Uiso calc R 1 1
H H10B 0.0529 0.9111 0.5699 0.067 Uiso calc R 1 1
C C11 -0.1734(3) 0.7903(2) 0.48976(10) 0.0532(5) Uani d . 1 1
C C12 -0.5084(3) 0.8803(3) 0.41298(12) 0.0820(7) Uani d . 1 1
H H12A -0.4753 0.9036 0.3671 0.123 Uiso calc R 1 1
H H12B -0.6080 0.9494 0.4178 0.123 Uiso calc R 1 1
H H12C -0.5661 0.7836 0.4074 0.123 Uiso calc R 1 1

loop_
_atom_site_aniso_label
_atom_site_aniso_U_11
_atom_site_aniso_U_22
_atom_site_aniso_U_33
_atom_site_aniso_U_12
_atom_site_aniso_U_13
_atom_site_aniso_U_23
O1 0.0724(10) 0.0813(11) 0.0522(7) 0.0196(8) -0.0047(7) -0.0124(7)
O2 0.0590(9) 0.0844(11) 0.0673(8) 0.0192(8) 0.0020(7) -0.0161(7)
N1 0.0537(9) 0.0640(10) 0.0445(8) -0.0005(8) 0.0087(7) -0.0074(7)
C1 0.0477(10) 0.0480(10) 0.0424(8) -0.0038(8) 0.0132(8) 0.0026(7)
C2 0.0677(13) 0.0552(12) 0.0516(10) -0.0013(10) 0.0204(9) -0.0030(8)
C3 0.0675(14) 0.0577(13) 0.0807(14) 0.0070(10) 0.0338(11) -0.0018(10)
C4 0.0520(12) 0.0571(13) 0.0878(14) 0.0035(10) 0.0202(11) 0.0053(11)
C5 0.0475(11) 0.0566(12) 0.0635(11) -0.0053(9) 0.0060(9) 0.0001(9)
C6 0.0458(10) 0.0459(10) 0.0486(9) -0.0054(8) 0.0124(8) 0.0030(8)
C7 0.0476(11) 0.0620(12) 0.0485(9) 0.0046(9) 0.0107(8) -0.0029(8)
C8 0.0487(10) 0.0542(11) 0.0401(9) -0.0019(8) 0.0109(8) -0.0001(7)
C9 0.0529(11) 0.0744(14) 0.0440(9) 0.0054(10) 0.0050(8) -0.0041(9)
C10 0.0574(12) 0.0549(11) 0.0464(9) -0.0020(9) 0.0084(8) 0.0004(8)
C11 0.0542(11) 0.0548(11) 0.0460(9) 0.0027(9) 0.0126(8) 0.0045(8)
C12 0.0555(13) 0.0987(19) 0.0722(13) 0.0191(12) -0.0002(11) -0.0103(12)

loop_
_atom_type_symbol
_atom_type_description
_atom_type_scat_dispersion_real
_atom_type_scat_dispersion_imag
_atom_type_scat_source
C C 0.0033 0.0016 'International Tables Vol C Tables 4.2.6.8 and 6.1.1.4'
H H 0.0000 0.0000 'International Tables Vol C Tables 4.2.6.8 and 6.1.1.4'
N N 0.0061 0.0033 'International Tables Vol C Tables 4.2.6.8 and 6.1.1.4'
O O 0.0106 0.0060 'International Tables Vol C Tables 4.2.6.8 and 6.1.1.4'

loop_
_geom_angle_atom_site_label_1
_geom_angle_atom_site_label_2
_geom_angle_atom_site_label_3
_geom_angle
C11 O2 C12 117.67(16)
C6 N1 C7 108.66(15)
C6 N1 H1 120.5
C7 N1 H1 127.7
C2 C1 C6 118.42(17)
C2 C1 C8 133.97(16)
C6 C1 C8 107.61(16)
C3 C2 C1 119.42(18)
C3 C2 H2 120.3
C1 C2 H2 120.3
C2 C3 C4 120.9(2)
C2 C3 H3 119.5
C4 C3 H3 119.5
C5 C4 C3 121.4(2)
C5 C4 H4 119.3
C3 C4 H4 119.3
C4 C5 C6 117.73(18)
C4 C5 H5 121.1
C6 C5 H5 121.1
N1 C6 C5 130.60(17)
N1 C6 C1 107.26(15)
C5 C6 C1 122.14(17)
C8 C7 N1 110.32(16)
C8 C7 H7 124.8
N1 C7 H7 124.8
C7 C8 C1 106.12(15)
C7 C8 C9 128.62(17)
C1 C8 C9 125.26(16)
C8 C9 C10 114.27(16)
C8 C9 H9A 108.7
C10 C9 H9A 108.7
C8 C9 H9B 108.7
C10 C9 H9B 108.7
H9A C9 H9B 107.6
C11 C10 C9 112.84(16)
C11 C10 H10A 109.0
C9 C10 H10A 109.0
C11 C10 H10B 109.0
C9 C10 H10B 109.0
H10A C10 H10B 107.8
O1 C11 O2 122.57(17)
O1 C11 C10 125.61(18)
O2 C11 C10 111.82(16)
O2 C12 H12A 109.5
O2 C12 H12B 109.5
H12A C12 H12B 109.5
O2 C12 H12C 109.5
H12A C12 H12C 109.5
H12B C12 H12C 109.5

loop_
_geom_bond_atom_site_label_1
_geom_bond_atom_site_label_2
_geom_bond_distance
O1 C11 1.198(2)
O2 C11 1.321(2)
O2 C12 1.446(2)
N1 C6 1.373(2)
N1 C7 1.375(2)
N1 H1 0.9498
C1 C2 1.398(3)
C1 C6 1.404(2)
C1 C8 1.429(3)
C2 C3 1.371(3)
C2 H2 0.9300
C3 C4 1.392(3)
C3 H3 0.9300
C4 C5 1.370(3)
C4 H4 0.9300
C5 C6 1.388(3)
C5 H5 0.9300
C7 C8 1.361(3)
C7 H7 0.9300
C8 C9 1.500(2)
C9 C10 1.507(3)
C9 H9A 0.9700
C9 H9B 0.9700
C10 C11 1.491(2)
C10 H10A 0.9700
C10 H10B 0.9700
C12 H12A 0.9600
C12 H12B 0.9600
C12 H12C 0.9600

loop_
_geom_hbond_atom_site_label_D
_geom_hbond_atom_site_label_H
_geom_hbond_atom_site_label_A
_geom_hbond_site_symmetry_A
_geom_hbond_distance_DH
_geom_hbond_distance_HA
_geom_hbond_distance_DA
_geom_hbond_angle_DHA
N1 H1 O1 4_676 0.95 2.08 2.972(3) 157

loop_
_geom_torsion_atom_site_label_1
_geom_torsion_atom_site_label_2
_geom_torsion_atom_site_label_3
_geom_torsion_atom_site_label_4
_geom_torsion
C6 C1 C2 C3 -0.2(3)
C8 C1 C2 C3 -179.77(19)
C1 C2 C3 C4 0.5(3)
C2 C3 C4 C5 -0.4(3)
C3 C4 C5 C6 -0.1(3)
C7 N1 C6 C5 -178.76(18)
C7 N1 C6 C1 1.8(2)
C4 C5 C6 N1 -179.00(18)
C4 C5 C6 C1 0.4(3)
C2 C1 C6 N1 179.23(15)
C8 C1 C6 N1 -1.06(19)
C2 C1 C6 C5 -0.3(3)
C8 C1 C6 C5 179.44(16)
C6 N1 C7 C8 -1.9(2)
N1 C7 C8 C1 1.2(2)
N1 C7 C8 C9 -178.59(18)
C2 C1 C8 C7 179.6(2)
C6 C1 C8 C7 -0.1(2)
C2 C1 C8 C9 -0.6(3)
C6 C1 C8 C9 179.73(17)
C7 C8 C9 C10 2.6(3)
C1 C8 C9 C10 -177.13(17)
C8 C9 C10 C11 -179.92(16)
C12 O2 C11 O1 0.1(3)
C12 O2 C11 C10 -179.83(17)
C9 C10 C11 O1 7.5(3)
C9 C10 C11 O2 -172.55(16)

loop_
_cod_related_entry_id
_cod_related_entry_database
_cod_related_entry_code
1 ChemSpider 20406
